data_4084815
loop_
_publ_author_name
'Agou, Tomohiro'
'Wasano, Tatsuya'
'Sasamori, Takahiro'
'Tokitoh, Norihiro'

_publ_section_title
;
 Syntheses and Structures of Stable 1-Aminoalumole Derivatives
;
_journal_issue 23
_journal_name_full Organometallics
_journal_page_first 6963
_journal_paper_doi 10.1021/om501055f
_journal_volume 33
_journal_year 2014
_chemical_formula_moiety 'C22 H46 Al N O Si2'
_chemical_formula_sum 'C22 H46 Al N O Si2'
_chemical_formula_weight 423.76
_space_group_crystal_system monoclinic
_space_group_IT_number 14
_space_group_name_Hall '-P 2yn'
_space_group_name_H-M_alt 'P 1 21/n 1'
_symmetry_space_group_name_Hall '-P 2yn'
_symmetry_space_group_name_H-M 'P 1 21/n 1'
_atom_sites_solution_hydrogens geom
_audit_creation_method SHELXL-2013
_cell_angle_alpha 90
_cell_angle_beta 99.8430(13)
_cell_angle_gamma 90
_cell_formula_units_Z 4
_cell_length_a 10.6677(2)
_cell_length_b 16.6123(3)
_cell_length_c 15.1293(3)
_cell_measurement_temperature 103(2)
_cell_volume 2641.67(9)
_computing_cell_refinement HKL2000
_computing_data_collection CrystalClear
_computing_data_reduction HKL2000
_computing_molecular_graphics
;
Yadokari-XG 2011 (Wakita, Nemoto et al., 2011)
;
_computing_publication_material
;
Yadokari-XG 2011 (Wakita, Nemoto et al., 2011)
;
_computing_structure_refinement 'SHELXL-2013 (Sheldrick, 2013)'
_computing_structure_solution SIR2004
_diffrn_ambient_temperature 103(2)
_diffrn_detector_area_resol_mean 28.5714
_diffrn_measured_fraction_theta_full 0.998
_diffrn_measured_fraction_theta_max 0.998
_diffrn_measurement_device_type ccd
_diffrn_measurement_method \w
_diffrn_radiation_type MoK\a
_diffrn_radiation_wavelength 0.71075
_diffrn_reflns_av_R_equivalents 0.0267
_diffrn_reflns_av_unetI/netI 0.0190
_diffrn_reflns_Laue_measured_fraction_full 0.998
_diffrn_reflns_Laue_measured_fraction_max 0.998
_diffrn_reflns_limit_h_max 12
_diffrn_reflns_limit_h_min -12
_diffrn_reflns_limit_k_max 19
_diffrn_reflns_limit_k_min -20
_diffrn_reflns_limit_l_max 18
_diffrn_reflns_limit_l_min -18
_diffrn_reflns_number 22717
_diffrn_reflns_point_group_measured_fraction_full 0.998
_diffrn_reflns_point_group_measured_fraction_max 0.998
_diffrn_reflns_theta_full 25.242
_diffrn_reflns_theta_max 25.499
_diffrn_reflns_theta_min 1.836
_diffrn_source sealed-tube
_exptl_absorpt_coefficient_mu 0.179
_exptl_absorpt_correction_T_max 0.988
_exptl_absorpt_correction_T_min 0.983
_exptl_absorpt_correction_type multi-scan
_exptl_absorpt_process_details
;
MULABS - Emprical Correction for Absorption Anisotropy.
Blessing, R. H., Acta Crystallogr., A51, 33-38 (1995).
;
_exptl_crystal_colour colorless
_exptl_crystal_density_diffrn 1.065
_exptl_crystal_description block
_exptl_crystal_F_000 936
_exptl_crystal_size_max 0.100
_exptl_crystal_size_mid 0.080
_exptl_crystal_size_min 0.070
_refine_diff_density_max 0.305
_refine_diff_density_min -0.221
_refine_diff_density_rms 0.037
_refine_ls_extinction_method none
_refine_ls_goodness_of_fit_ref 1.055
_refine_ls_hydrogen_treatment constr
_refine_ls_matrix_type full
_refine_ls_number_parameters 254
_refine_ls_number_reflns 4908
_refine_ls_number_restraints 0
_refine_ls_restrained_S_all 1.055
_refine_ls_R_factor_all 0.0347
_refine_ls_R_factor_gt 0.0309
_refine_ls_shift/su_max 0.001
_refine_ls_shift/su_mean 0.000
_refine_ls_structure_factor_coef Fsqd
_refine_ls_weighting_details 'w=1/[\s^2^(Fo^2^)+(0.0347P)^2^+1.3771P] where P=(Fo^2^+2Fc^2^)/3'
_refine_ls_weighting_scheme calc
_refine_ls_wR_factor_gt 0.0779
_refine_ls_wR_factor_ref 0.0811
_reflns_Friedel_coverage 0.000
_reflns_number_gt 4522
_reflns_number_total 4908
_reflns_threshold_expression 'I > 2\s(I)'
_cod_data_source_file om501055f_si_002.cif
_cod_data_source_block aminoalumole
_cod_depositor_comments 'Adding full bibliography for 4084814--4084815.cif.'
_cod_database_code 4084815
_shelx_space_group_comment
;
The symmetry employed for this shelxl refinement is uniquely defined
by the following loop, which should always be used as a source of
symmetry information in preference to the above space-group names.
They are only intended as comments.
;
_shelx_estimated_absorpt_t_min 0.982
_shelx_estimated_absorpt_t_max 0.988
_shelxl_version_number 2013-3

loop_
_space_group_symop_operation_xyz
'x, y, z'
'-x+1/2, y+1/2, -z+1/2'
'-x, -y, -z'
'x-1/2, -y-1/2, z-1/2'

loop_
_atom_site_label
_atom_site_type_symbol
_atom_site_fract_x
_atom_site_fract_y
_atom_site_fract_z
_atom_site_U_iso_or_equiv
_atom_site_adp_type
_atom_site_occupancy
_atom_site_site_symmetry_order
_atom_site_calc_flag
_atom_site_refinement_flags_posn
_atom_site_refinement_flags_adp
Si1 Si 0.25272(4) 0.15451(2) 0.51477(2) 0.01896(10) Uani 1 1 d . .
Si2 Si 0.51356(3) 0.17918(2) 0.62447(2) 0.01916(10) Uani 1 1 d . .
Al1 Al 0.27846(4) 0.14131(2) 0.71762(3) 0.01688(10) Uani 1 1 d . .
O1 O 0.31224(9) 0.23942(6) 0.78514(6) 0.0209(2) Uani 1 1 d . .
N1 N 0.35285(10) 0.16031(7) 0.61795(7) 0.0182(2) Uani 1 1 d . .
C2 C 0.21149(13) 0.03668(8) 0.83583(9) 0.0196(3) Uani 1 1 d . .
C3 C 0.32313(13) 0.05890(8) 0.81170(9) 0.0204(3) Uani 1 1 d . .
C4 C 0.31451(14) 0.32056(8) 0.74761(9) 0.0235(3) Uani 1 1 d . .
H1 H 0.2311 0.3346 0.7114 0.028 Uiso 1 1 calc R U
H2 H 0.3810 0.3252 0.7095 0.028 Uiso 1 1 calc R U
C5 C 0.08889(12) 0.07447(8) 0.78718(9) 0.0194(3) Uani 1 1 d . .
C6 C 0.15120(14) 0.24719(9) 0.49692(10) 0.0278(3) Uani 1 1 d . .
H3 H 0.1052 0.2538 0.5472 0.042 Uiso 1 1 calc R U
H4 H 0.0901 0.2419 0.4410 0.042 Uiso 1 1 calc R U
H5 H 0.2053 0.2943 0.4932 0.042 Uiso 1 1 calc R U
C7 C -0.02579(13) 0.16287(9) 0.66593(10) 0.0245(3) Uani 1 1 d . .
H6 H -0.1000 0.1301 0.6750 0.029 Uiso 1 1 calc R U
H7 H -0.0211 0.1620 0.6011 0.029 Uiso 1 1 calc R U
C8 C 0.33475(15) 0.14915(10) 0.41457(10) 0.0288(3) Uani 1 1 d . .
H8 H 0.3879 0.1971 0.4129 0.043 Uiso 1 1 calc R U
H9 H 0.2709 0.1467 0.3597 0.043 Uiso 1 1 calc R U
H10 H 0.3882 0.1009 0.4187 0.043 Uiso 1 1 calc R U
C9 C 0.15479(14) 0.06047(9) 0.50983(9) 0.0247(3) Uani 1 1 d . .
H11 H 0.2104 0.0134 0.5110 0.037 Uiso 1 1 calc R U
H12 H 0.0921 0.0601 0.4543 0.037 Uiso 1 1 calc R U
H13 H 0.1107 0.0587 0.5616 0.037 Uiso 1 1 calc R U
C10 C 0.59410(13) 0.19469(10) 0.74333(10) 0.0276(3) Uani 1 1 d . .
H14 H 0.5621 0.2442 0.7669 0.041 Uiso 1 1 calc R U
H15 H 0.6861 0.1992 0.7454 0.041 Uiso 1 1 calc R U
H16 H 0.5761 0.1488 0.7799 0.041 Uiso 1 1 calc R U
C11 C 0.28622(14) 0.24438(9) 0.87768(9) 0.0252(3) Uani 1 1 d . .
H17 H 0.3581 0.2221 0.9209 0.030 Uiso 1 1 calc R U
H18 H 0.2079 0.2143 0.8835 0.030 Uiso 1 1 calc R U
C12 C 0.44961(13) 0.02338(9) 0.85461(10) 0.0247(3) Uani 1 1 d . .
H19 H 0.4372 -0.0109 0.9060 0.030 Uiso 1 1 calc R U
H20 H 0.5087 0.0674 0.8778 0.030 Uiso 1 1 calc R U
C13 C 0.20351(14) -0.02207(9) 0.91168(9) 0.0241(3) Uani 1 1 d . .
H21 H 0.2692 -0.0642 0.9121 0.029 Uiso 1 1 calc R U
H22 H 0.1192 -0.0487 0.9008 0.029 Uiso 1 1 calc R U
C14 C 0.09412(12) 0.12519(8) 0.71776(9) 0.0201(3) Uani 1 1 d . .
C15 C -0.03502(13) 0.05247(9) 0.81874(10) 0.0242(3) Uani 1 1 d . .
H23 H -0.0936 0.0991 0.8090 0.029 Uiso 1 1 calc R U
H24 H -0.0169 0.0413 0.8840 0.029 Uiso 1 1 calc R U
C16 C -0.10119(14) -0.02108(10) 0.77009(10) 0.0292(3) Uani 1 1 d . .
H25 H -0.1208 -0.0102 0.7055 0.044 Uiso 1 1 calc R U
H26 H -0.1802 -0.0321 0.7928 0.044 Uiso 1 1 calc R U
H27 H -0.0448 -0.0679 0.7809 0.044 Uiso 1 1 calc R U
C17 C 0.59903(14) 0.09422(10) 0.57893(10) 0.0288(3) Uani 1 1 d . .
H28 H 0.5844 0.0443 0.6101 0.043 Uiso 1 1 calc R U
H29 H 0.6904 0.1058 0.5883 0.043 Uiso 1 1 calc R U
H30 H 0.5669 0.0881 0.5146 0.043 Uiso 1 1 calc R U
C18 C 0.22267(15) 0.01934(10) 1.00337(10) 0.0304(3) Uani 1 1 d . .
H31 H 0.3053 0.0466 1.0140 0.046 Uiso 1 1 calc R U
H32 H 0.2201 -0.0210 1.0503 0.046 Uiso 1 1 calc R U
H33 H 0.1548 0.0589 1.0045 0.046 Uiso 1 1 calc R U
C19 C 0.54598(15) 0.27356(9) 0.56304(10) 0.0283(3) Uani 1 1 d . .
H34 H 0.5242 0.2645 0.4982 0.042 Uiso 1 1 calc R U
H35 H 0.6363 0.2875 0.5787 0.042 Uiso 1 1 calc R U
H36 H 0.4943 0.3178 0.5803 0.042 Uiso 1 1 calc R U
C20 C 0.34423(16) 0.37372(10) 0.82879(10) 0.0313(3) Uani 1 1 d . .
H37 H 0.3146 0.4295 0.8151 0.038 Uiso 1 1 calc R U
H38 H 0.4366 0.3743 0.8528 0.038 Uiso 1 1 calc R U
C21 C 0.50813(14) -0.02690(10) 0.78765(11) 0.0295(3) Uani 1 1 d . .
H39 H 0.4508 -0.0714 0.7659 0.044 Uiso 1 1 calc R U
H40 H 0.5901 -0.0486 0.8171 0.044 Uiso 1 1 calc R U
H41 H 0.5211 0.0070 0.7370 0.044 Uiso 1 1 calc R U
C22 C -0.04609(15) 0.24950(10) 0.69421(12) 0.0349(4) Uani 1 1 d . .
H42 H -0.0548 0.2506 0.7577 0.052 Uiso 1 1 calc R U
H43 H -0.1236 0.2711 0.6577 0.052 Uiso 1 1 calc R U
H44 H 0.0270 0.2824 0.6854 0.052 Uiso 1 1 calc R U
C23 C 0.26975(18) 0.33347(10) 0.89403(11) 0.0353(4) Uani 1 1 d . .
H45 H 0.3051 0.3480 0.9568 0.042 Uiso 1 1 calc R U
H46 H 0.1789 0.3490 0.8811 0.042 Uiso 1 1 calc R U

loop_
_atom_site_aniso_label
_atom_site_aniso_U_11
_atom_site_aniso_U_22
_atom_site_aniso_U_33
_atom_site_aniso_U_23
_atom_site_aniso_U_13
_atom_site_aniso_U_12
Si1 0.0207(2) 0.0219(2) 0.01432(18) 0.00012(14) 0.00311(14) -0.00131(15)
Si2 0.01700(19) 0.0238(2) 0.01796(19) -0.00098(14) 0.00673(14) -0.00290(15)
Al1 0.0145(2) 0.0221(2) 0.0147(2) 0.00048(15) 0.00435(15) -0.00155(15)
O1 0.0246(5) 0.0242(5) 0.0158(5) -0.0010(4) 0.0087(4) -0.0031(4)
N1 0.0174(5) 0.0226(6) 0.0153(5) -0.0004(4) 0.0046(4) -0.0023(4)
C2 0.0218(7) 0.0212(7) 0.0165(6) -0.0019(5) 0.0054(5) -0.0015(5)
C3 0.0199(7) 0.0252(7) 0.0166(6) 0.0005(5) 0.0045(5) 0.0003(5)
C4 0.0262(7) 0.0230(7) 0.0220(7) 0.0020(6) 0.0062(6) -0.0014(6)
C5 0.0168(6) 0.0239(7) 0.0187(6) -0.0047(5) 0.0062(5) -0.0028(5)
C6 0.0303(8) 0.0290(8) 0.0237(7) 0.0037(6) 0.0034(6) 0.0028(6)
C7 0.0165(7) 0.0314(8) 0.0254(7) 0.0010(6) 0.0032(6) -0.0005(6)
C8 0.0335(8) 0.0356(9) 0.0180(7) -0.0012(6) 0.0064(6) -0.0023(7)
C9 0.0250(7) 0.0271(8) 0.0210(7) -0.0019(6) 0.0013(6) -0.0034(6)
C10 0.0200(7) 0.0391(9) 0.0238(7) -0.0032(6) 0.0042(6) -0.0066(6)
C11 0.0292(8) 0.0336(8) 0.0145(6) -0.0036(6) 0.0086(6) -0.0044(6)
C12 0.0205(7) 0.0316(8) 0.0224(7) 0.0069(6) 0.0044(6) 0.0015(6)
C13 0.0259(7) 0.0263(8) 0.0213(7) 0.0032(6) 0.0075(6) -0.0030(6)
C14 0.0166(6) 0.0242(7) 0.0196(7) -0.0034(5) 0.0036(5) -0.0007(5)
C15 0.0189(7) 0.0314(8) 0.0241(7) -0.0021(6) 0.0084(6) -0.0038(6)
C16 0.0225(7) 0.0360(9) 0.0308(8) -0.0028(7) 0.0096(6) -0.0091(6)
C17 0.0255(8) 0.0329(8) 0.0302(8) -0.0008(6) 0.0114(6) 0.0016(6)
C18 0.0309(8) 0.0423(9) 0.0193(7) 0.0022(6) 0.0082(6) -0.0018(7)
C19 0.0282(8) 0.0297(8) 0.0293(8) 0.0002(6) 0.0115(6) -0.0069(6)
C20 0.0417(9) 0.0247(8) 0.0265(8) -0.0029(6) 0.0031(7) -0.0014(7)
C21 0.0232(7) 0.0303(8) 0.0357(8) 0.0028(7) 0.0068(6) 0.0039(6)
C22 0.0239(8) 0.0363(9) 0.0444(10) -0.0032(7) 0.0057(7) 0.0073(7)
C23 0.0491(10) 0.0350(9) 0.0239(8) -0.0059(7) 0.0127(7) 0.0041(8)

loop_
_atom_type_symbol
_atom_type_description
_atom_type_scat_dispersion_real
_atom_type_scat_dispersion_imag
_atom_type_scat_source
C C 0.0033 0.0016 'International Tables Vol C Tables 4.2.6.8 and 6.1.1.4'
H H 0.0000 0.0000 'International Tables Vol C Tables 4.2.6.8 and 6.1.1.4'
N N 0.0061 0.0033 'International Tables Vol C Tables 4.2.6.8 and 6.1.1.4'
O O 0.0106 0.0060 'International Tables Vol C Tables 4.2.6.8 and 6.1.1.4'
Al Al 0.0645 0.0514 'International Tables Vol C Tables 4.2.6.8 and 6.1.1.4'
Si Si 0.0817 0.0704 'International Tables Vol C Tables 4.2.6.8 and 6.1.1.4'

loop_
_geom_angle_atom_site_label_1
_geom_angle_atom_site_label_2
_geom_angle_atom_site_label_3
_geom_angle
N1 Si1 C9 109.58(6)
N1 Si1 C6 109.59(6)
C9 Si1 C6 111.99(7)
N1 Si1 C8 115.37(6)
C9 Si1 C8 105.18(7)
C6 Si1 C8 105.07(7)
N1 Si2 C10 111.55(6)
N1 Si2 C17 112.49(6)
C10 Si2 C17 106.52(7)
N1 Si2 C19 112.73(6)
C10 Si2 C19 105.44(7)
C17 Si2 C19 107.66(7)
N1 Al1 O1 102.77(5)
N1 Al1 C3 128.52(6)
O1 Al1 C3 101.79(5)
N1 Al1 C14 126.01(6)
O1 Al1 C14 102.08(5)
C3 Al1 C14 91.30(6)
C4 O1 C11 109.56(10)
C4 O1 Al1 125.99(8)
C11 O1 Al1 120.17(8)
Si2 N1 Si1 120.85(6)
Si2 N1 Al1 123.00(6)
Si1 N1 Al1 116.11(6)
C3 C2 C13 122.92(13)
C3 C2 C5 118.64(12)
C13 C2 C5 118.40(11)
C2 C3 C12 122.57(12)
C2 C3 Al1 105.56(10)
C12 C3 Al1 131.87(10)
O1 C4 C20 103.84(11)
O1 C4 H1 111.0
C20 C4 H1 111.0
O1 C4 H2 111.0
C20 C4 H2 111.0
H1 C4 H2 109.0
C14 C5 C2 119.04(12)
C14 C5 C15 122.99(13)
C2 C5 C15 117.96(12)
Si1 C6 H3 109.5
Si1 C6 H4 109.5
H3 C6 H4 109.5
Si1 C6 H5 109.5
H3 C6 H5 109.5
H4 C6 H5 109.5
C14 C7 C22 113.05(12)
C14 C7 H6 109.0
C22 C7 H6 109.0
C14 C7 H7 109.0
C22 C7 H7 109.0
H6 C7 H7 107.8
Si1 C8 H8 109.5
Si1 C8 H9 109.5
H8 C8 H9 109.5
Si1 C8 H10 109.5
H8 C8 H10 109.5
H9 C8 H10 109.5
Si1 C9 H11 109.5
Si1 C9 H12 109.5
H11 C9 H12 109.5
Si1 C9 H13 109.5
H11 C9 H13 109.5
H12 C9 H13 109.5
Si2 C10 H14 109.5
Si2 C10 H15 109.5
H14 C10 H15 109.5
Si2 C10 H16 109.5
H14 C10 H16 109.5
H15 C10 H16 109.5
O1 C11 C23 104.79(11)
O1 C11 H17 110.8
C23 C11 H17 110.8
O1 C11 H18 110.8
C23 C11 H18 110.8
H17 C11 H18 108.9
C3 C12 C21 111.37(12)
C3 C12 H19 109.4
C21 C12 H19 109.4
C3 C12 H20 109.4
C21 C12 H20 109.4
H19 C12 H20 108.0
C2 C13 C18 112.31(12)
C2 C13 H21 109.1
C18 C13 H21 109.1
C2 C13 H22 109.1
C18 C13 H22 109.1
H21 C13 H22 107.9
C5 C14 C7 120.97(12)
C5 C14 Al1 104.88(10)
C7 C14 Al1 133.78(10)
C5 C15 C16 113.14(12)
C5 C15 H23 109.0
C16 C15 H23 109.0
C5 C15 H24 109.0
C16 C15 H24 109.0
H23 C15 H24 107.8
C15 C16 H25 109.5
C15 C16 H26 109.5
H25 C16 H26 109.5
C15 C16 H27 109.5
H25 C16 H27 109.5
H26 C16 H27 109.5
Si2 C17 H28 109.5
Si2 C17 H29 109.5
H28 C17 H29 109.5
Si2 C17 H30 109.5
H28 C17 H30 109.5
H29 C17 H30 109.5
C13 C18 H31 109.5
C13 C18 H32 109.5
H31 C18 H32 109.5
C13 C18 H33 109.5
H31 C18 H33 109.5
H32 C18 H33 109.5
Si2 C19 H34 109.5
Si2 C19 H35 109.5
H34 C19 H35 109.5
Si2 C19 H36 109.5
H34 C19 H36 109.5
H35 C19 H36 109.5
C4 C20 C23 102.20(13)
C4 C20 H37 111.3
C23 C20 H37 111.3
C4 C20 H38 111.3
C23 C20 H38 111.3
H37 C20 H38 109.2
C12 C21 H39 109.5
C12 C21 H40 109.5
H39 C21 H40 109.5
C12 C21 H41 109.5
H39 C21 H41 109.5
H40 C21 H41 109.5
C7 C22 H42 109.5
C7 C22 H43 109.5
H42 C22 H43 109.5
C7 C22 H44 109.5
H42 C22 H44 109.5
H43 C22 H44 109.5
C11 C23 C20 103.59(12)
C11 C23 H45 111.0
C20 C23 H45 111.0
C11 C23 H46 111.0
C20 C23 H46 111.0
H45 C23 H46 109.0

loop_
_geom_bond_atom_site_label_1
_geom_bond_atom_site_label_2
_geom_bond_distance
Si1 N1 1.7370(11)
Si1 C9 1.8737(15)
Si1 C6 1.8751(15)
Si1 C8 1.8776(15)
Si2 N1 1.7290(11)
Si2 C10 1.8734(15)
Si2 C17 1.8742(15)
Si2 C19 1.8847(15)
Al1 N1 1.8472(11)
Al1 O1 1.9246(10)
Al1 C3 1.9736(14)
Al1 C14 1.9850(14)
O1 C4 1.4646(17)
O1 C11 1.4754(15)
C2 C3 1.3552(19)
C2 C13 1.5199(19)
C2 C5 1.5222(19)
C3 C12 1.5135(19)
C4 C20 1.502(2)
C4 H1 0.9900
C4 H2 0.9900
C5 C14 1.355(2)
C5 C15 1.5247(18)
C6 H3 0.9800
C6 H4 0.9800
C6 H5 0.9800
C7 C14 1.5165(19)
C7 C22 1.527(2)
C7 H6 0.9900
C7 H7 0.9900
C8 H8 0.9800
C8 H9 0.9800
C8 H10 0.9800
C9 H11 0.9800
C9 H12 0.9800
C9 H13 0.9800
C10 H14 0.9800
C10 H15 0.9800
C10 H16 0.9800
C11 C23 1.516(2)
C11 H17 0.9900
C11 H18 0.9900
C12 C21 1.526(2)
C12 H19 0.9900
C12 H20 0.9900
C13 C18 1.530(2)
C13 H21 0.9900
C13 H22 0.9900
C15 C16 1.535(2)
C15 H23 0.9900
C15 H24 0.9900
C16 H25 0.9800
C16 H26 0.9800
C16 H27 0.9800
C17 H28 0.9800
C17 H29 0.9800
C17 H30 0.9800
C18 H31 0.9800
C18 H32 0.9800
C18 H33 0.9800
C19 H34 0.9800
C19 H35 0.9800
C19 H36 0.9800
C20 C23 1.523(2)
C20 H37 0.9900
C20 H38 0.9900
C21 H39 0.9800
C21 H40 0.9800
C21 H41 0.9800
C22 H42 0.9800
C22 H43 0.9800
C22 H44 0.9800
C23 H45 0.9900
C23 H46 0.9900

loop_
_geom_torsion_atom_site_label_1
_geom_torsion_atom_site_label_2
_geom_torsion_atom_site_label_3
_geom_torsion_atom_site_label_4
_geom_torsion
C10 Si2 N1 Si1 173.00(8)
C17 Si2 N1 Si1 -67.37(9)
C19 Si2 N1 Si1 54.60(10)
C10 Si2 N1 Al1 -9.48(10)
C17 Si2 N1 Al1 110.15(8)
C19 Si2 N1 Al1 -127.88(8)
C9 Si1 N1 Si2 130.21(8)
C6 Si1 N1 Si2 -106.53(8)
C8 Si1 N1 Si2 11.77(10)
C9 Si1 N1 Al1 -47.47(9)
C6 Si1 N1 Al1 75.78(8)
C8 Si1 N1 Al1 -165.91(7)
O1 Al1 N1 Si2 60.89(8)
C3 Al1 N1 Si2 -55.73(11)
C14 Al1 N1 Si2 176.35(7)
O1 Al1 N1 Si1 -121.48(7)
C3 Al1 N1 Si1 121.89(8)
C14 Al1 N1 Si1 -6.03(10)
C13 C2 C3 C12 3.7(2)
C5 C2 C3 C12 -178.59(12)
C13 C2 C3 Al1 -175.69(11)
C5 C2 C3 Al1 2.00(15)
C11 O1 C4 C20 23.14(14)
Al1 O1 C4 C20 179.65(9)
C3 C2 C5 C14 4.05(19)
C13 C2 C5 C14 -178.14(13)
C3 C2 C5 C15 -176.55(12)
C13 C2 C5 C15 1.25(18)
C4 O1 C11 C23 1.21(15)
Al1 O1 C11 C23 -156.89(10)
C2 C3 C12 C21 113.38(15)
Al1 C3 C12 C21 -67.39(17)
C3 C2 C13 C18 84.68(17)
C5 C2 C13 C18 -93.02(15)
C2 C5 C14 C7 178.65(12)
C15 C5 C14 C7 -0.7(2)
C2 C5 C14 Al1 -7.42(15)
C15 C5 C14 Al1 173.22(11)
C22 C7 C14 C5 100.27(16)
C22 C7 C14 Al1 -71.60(17)
C14 C5 C15 C16 88.95(17)
C2 C5 C15 C16 -90.42(15)
O1 C4 C20 C23 -37.72(15)
O1 C11 C23 C20 -24.70(16)
C4 C20 C23 C11 38.55(16)
